data_4315888
loop_
_publ_author_name
'Arshad Aijaz'
'Prem Lama'
'Parimal K. Bharadwaj'

_publ_section_title
;
 Two-Dimensional Coordination Polymer with a Non-interpenetrated (4,4) Net
 Showing Anion Exchange and Structural Transformation in
 Single-Crystal-to-Single-Crystal Fashion
;
_journal_name_full 'Inorganic Chemistry'
_journal_page_first 5883
_journal_page_last 5889
_journal_paper_doi 10.1021/ic100183y
_journal_volume 49
_journal_year 2010
_chemical_formula_moiety 'C46 H54 Cl2 Co N18 O14'
_chemical_formula_sum 'C46 H54 Cl2 Co N18 O14'
_chemical_formula_weight 1212.90
_chemical_name_systematic
;
 ?
;
_space_group_IT_number 14
_symmetry_cell_setting monoclinic
_symmetry_space_group_name_Hall '-P 2ybc'
_symmetry_space_group_name_H-M 'P 1 21/c 1'
_atom_sites_solution_hydrogens geom
_atom_sites_solution_primary direct
_atom_sites_solution_secondary difmap
_audit_creation_method SHELXL-97
_cell_angle_alpha 90.000
_cell_angle_beta 110.321(4)
_cell_angle_gamma 90.000
_cell_formula_units_Z 2
_cell_length_a 13.894(4)
_cell_length_b 11.540(2)
_cell_length_c 17.899(2)
_cell_measurement_reflns_used 999
_cell_measurement_temperature 100(2)
_cell_measurement_theta_max 25.0
_cell_measurement_theta_min 2.1
_cell_volume 2691.3(10)
_computing_cell_refinement 'SAINT 6.45 ( Bruker, 2003)'
_computing_data_collection 'SMART 5.628 (Bruker, 2003)'
_computing_data_reduction 'SAINT 6.45 ( Bruker, 2003)'
_computing_molecular_graphics 'DIAMOND 2.1e'
_computing_structure_refinement 'SHELXL-97 (Sheldrick, 1997)'
_computing_structure_solution SIR-97
_diffrn_ambient_temperature 100(2)
_diffrn_measured_fraction_theta_full 0.995
_diffrn_measured_fraction_theta_max 0.995
_diffrn_measurement_device_type 'BRUKER SMART APEX'
_diffrn_measurement_method /w-scans
_diffrn_radiation_monochromator graphite
_diffrn_radiation_source 'fine-focus sealed tube'
_diffrn_radiation_type MoK\a
_diffrn_radiation_wavelength 0.71073
_diffrn_reflns_av_R_equivalents 0.0384
_diffrn_reflns_av_sigmaI/netI 0.0461
_diffrn_reflns_limit_h_max 15
_diffrn_reflns_limit_h_min -16
_diffrn_reflns_limit_k_max 12
_diffrn_reflns_limit_k_min -13
_diffrn_reflns_limit_l_max 21
_diffrn_reflns_limit_l_min -21
_diffrn_reflns_number 13300
_diffrn_reflns_theta_full 25.00
_diffrn_reflns_theta_max 25.00
_diffrn_reflns_theta_min 2.14
_exptl_absorpt_coefficient_mu 0.501
_exptl_absorpt_correction_T_max 0.9610
_exptl_absorpt_correction_T_min 0.9424
_exptl_absorpt_correction_type empirical
_exptl_absorpt_process_details SADABS
_exptl_crystal_colour pink
_exptl_crystal_density_diffrn 1.497
_exptl_crystal_density_method 'not measured'
_exptl_crystal_description rectangular
_exptl_crystal_F_000 1258
_exptl_crystal_size_max 0.14
_exptl_crystal_size_mid 0.14
_exptl_crystal_size_min 0.10
_refine_diff_density_max 1.354
_refine_diff_density_min -1.034
_refine_diff_density_rms 0.134
_refine_ls_extinction_method none
_refine_ls_goodness_of_fit_ref 1.055
_refine_ls_hydrogen_treatment refU
_refine_ls_matrix_type full
_refine_ls_number_parameters 391
_refine_ls_number_reflns 4716
_refine_ls_number_restraints 0
_refine_ls_restrained_S_all 1.055
_refine_ls_R_factor_all 0.1083
_refine_ls_R_factor_gt 0.0863
_refine_ls_shift/su_max 0.000
_refine_ls_shift/su_mean 0.000
_refine_ls_structure_factor_coef Fsqd
_refine_ls_weighting_details 'calc w=1/[\s^2^(Fo^2^)+(0.1552P)^2^+8.0979P] where P=(Fo^2^+2Fc^2^)/3'
_refine_ls_weighting_scheme calc
_refine_ls_wR_factor_gt 0.2261
_refine_ls_wR_factor_ref 0.2521
_reflns_number_gt 3603
_reflns_number_total 4716
_reflns_threshold_expression >2sigma(I)
_cod_data_source_file ic100183y_si_002_3.cif
_cod_data_source_block 2
_cod_depositor_comments
;
The following automatic conversions were performed:

'_symmetry_cell_setting' value 'Monoclinic' changed to 'monoclinic'
according to the built-in table from CIF Core dictionary named
'cif_core.dic' version 2.4.1 from 2010-06-29.

Automatic conversion script
Id: cif_fix_values 1646 2011-03-28 12:23:43Z adriana 
;
_cod_original_cell_volume 2691.3(11)
_cod_database_code 4315888

loop_
_symmetry_equiv_pos_as_xyz
'x, y, z'
'-x, y+1/2, -z+1/2'
'-x, -y, -z'
'x, -y-1/2, z-1/2'

loop_
_atom_site_label
_atom_site_type_symbol
_atom_site_fract_x
_atom_site_fract_y
_atom_site_fract_z
_atom_site_U_iso_or_equiv
_atom_site_adp_type
_atom_site_occupancy
_atom_site_symmetry_multiplicity
_atom_site_calc_flag
_atom_site_refinement_flags
_atom_site_disorder_assembly
_atom_site_disorder_group
Co1 Co 0.0000 0.0000 0.5000 0.0190(3) Uani 1 2 d S . .
Cl1 Cl -0.4321(13) -0.1106(9) 0.8011(9) 0.433(9) Uani 1 1 d . . .
O1 O -0.3781(3) -0.2097(3) 0.7872(3) 0.0355(9) Uani 1 1 d . . .
O2 O -0.3845(3) -0.0700(4) 0.8764(2) 0.0378(10) Uani 1 1 d . . .
O3 O -0.5335(2) -0.1388(3) 0.7825(2) 0.0258(8) Uani 1 1 d . . .
O4 O -0.4237(3) -0.0230(3) 0.74565(19) 0.0226(8) Uani 1 1 d . . .
O5 O -0.1707(4) -0.3543(5) 0.7247(3) 0.0669(15) Uani 1 1 d . . .
OW1 O 0.0033(3) 0.1813(3) 0.5151(2) 0.0250(8) Uani 1 1 d . . .
OW2 O -0.1559(4) -0.2399(4) 0.8593(3) 0.0495(12) Uani 1 1 d . . .
N1 N -0.0062(3) -0.0274(4) 0.6165(2) 0.0223(9) Uani 1 1 d . . .
N2 N -0.0615(3) -0.0060(3) 0.7170(2) 0.0230(9) Uani 1 1 d . . .
N3 N -0.1631(3) -0.0076(3) 0.4542(2) 0.0199(9) Uani 1 1 d . . .
N4 N -0.3191(3) -0.0619(3) 0.4442(2) 0.0203(9) Uani 1 1 d . . .
N5 N -0.7498(3) -0.2345(4) 0.4631(2) 0.0227(9) Uani 1 1 d . . .
N6 N -0.8163(3) -0.2802(4) 0.4982(2) 0.0238(9) Uani 1 1 d . . .
N7 N -0.5731(3) -0.3151(5) 0.6509(3) 0.0305(11) Uani 1 1 d . . .
N9 N -0.2842(4) -0.4127(4) 0.6072(3) 0.0394(12) Uani 1 1 d . . .
C1 C -0.0440(4) 0.0457(4) 0.6554(3) 0.0219(10) Uani 1 1 d . . .
H1 H -0.0572 0.1235 0.6420 0.026 Uiso 1 1 calc R . .
C2 C 0.0017(4) -0.1321(5) 0.6556(3) 0.0281(11) Uani 1 1 d . . .
H2 H 0.0262 -0.2005 0.6414 0.034 Uiso 1 1 calc R . .
C3 C -0.0318(4) -0.1199(5) 0.7177(3) 0.0314(12) Uani 1 1 d . . .
H3 H -0.0343 -0.1770 0.7536 0.038 Uiso 1 1 calc R . .
C4 C -0.1058(4) 0.0465(4) 0.7700(3) 0.0231(11) Uani 1 1 d . . .
C5 C -0.0701(4) 0.0136(4) 0.8498(3) 0.0253(11) Uani 1 1 d . . .
H5 H -0.0162 -0.0387 0.8692 0.030 Uiso 1 1 calc R . .
C6 C -0.1166(4) 0.0604(4) 0.8990(3) 0.0250(11) Uani 1 1 d . . .
H6 H -0.0943 0.0389 0.9523 0.030 Uiso 1 1 calc R . .
C7 C -0.1968(4) 0.1397(4) 0.8704(3) 0.0217(10) Uani 1 1 d . . .
C8 C -0.2299(4) 0.1723(4) 0.7915(3) 0.0240(11) Uani 1 1 d . . .
H8 H -0.2828 0.2260 0.7725 0.029 Uiso 1 1 calc R . .
C9 C -0.1850(4) 0.1257(4) 0.7405(3) 0.0240(11) Uani 1 1 d . . .
H9 H -0.2077 0.1471 0.6871 0.029 Uiso 1 1 calc R . .
C10 C -0.2302(4) 0.0232(4) 0.3807(3) 0.0228(11) Uani 1 1 d . . .
H10 H -0.2119 0.0609 0.3416 0.027 Uiso 1 1 calc R . .
C11 C -0.3273(4) -0.0091(4) 0.3730(3) 0.0224(10) Uani 1 1 d . . .
H11 H -0.3867 0.0019 0.3291 0.027 Uiso 1 1 calc R . .
C12 C -0.2198(4) -0.0588(4) 0.4908(3) 0.0218(10) Uani 1 1 d . . .
H12 H -0.1940 -0.0889 0.5421 0.026 Uiso 1 1 calc R . .
C13 C -0.4018(4) -0.1100(4) 0.4642(3) 0.0221(10) Uani 1 1 d . . .
C14 C -0.3999(4) -0.1055(4) 0.5417(3) 0.0212(10) Uani 1 1 d . . .
H14 H -0.3444 -0.0721 0.5812 0.025 Uiso 1 1 calc R . .
C15 C -0.4811(4) -0.1511(4) 0.5607(3) 0.0230(10) Uani 1 1 d . . .
H15 H -0.4793 -0.1495 0.6131 0.028 Uiso 1 1 calc R . .
C16 C -0.5648(3) -0.1988(4) 0.5015(3) 0.0201(10) Uani 1 1 d . . .
C17 C -0.5648(4) -0.2036(4) 0.4239(3) 0.0206(10) Uani 1 1 d . . .
H17 H -0.6200 -0.2372 0.3842 0.025 Uiso 1 1 calc R . .
C18 C -0.4839(3) -0.1588(4) 0.4053(3) 0.0207(10) Uani 1 1 d . . .
H18 H -0.4848 -0.1617 0.3531 0.025 Uiso 1 1 calc R . .
C19 C -0.7607(4) -0.3101(4) 0.5717(3) 0.0196(10) Uani 1 1 d . . .
C20 C -0.6573(4) -0.2399(4) 0.5155(3) 0.0206(10) Uani 1 1 d . . .
N8 N -0.6601(3) -0.2862(3) 0.5852(2) 0.0195(9) Uani 1 1 d . . .
C22 C -0.2103(6) -0.4106(8) 0.5664(5) 0.066(2) Uani 1 1 d . . .
H22A H -0.2427 -0.4362 0.5125 0.098 Uiso 1 1 calc R . .
H22B H -0.1540 -0.4612 0.5933 0.098 Uiso 1 1 calc R . .
H22C H -0.1852 -0.3330 0.5666 0.098 Uiso 1 1 calc R . .
C23 C -0.3872(5) -0.4511(6) 0.5611(4) 0.0456(15) Uani 1 1 d . . .
H23A H -0.3907 -0.4700 0.5080 0.068 Uiso 1 1 calc R . .
H23B H -0.4353 -0.3904 0.5591 0.068 Uiso 1 1 calc R . .
H23C H -0.4039 -0.5184 0.5858 0.068 Uiso 1 1 calc R . .
C24 C -0.2569(5) -0.3822(6) 0.6830(4) 0.0496(16) Uani 1 1 d . . .
H24 H -0.3075 -0.3821 0.7061 0.060 Uiso 1 1 calc R . .
H2N7 H -0.572(5) -0.263(6) 0.686(4) 0.035(18) Uiso 1 1 d . . .
H1N7 H -0.584(5) -0.377(6) 0.663(4) 0.028(16) Uiso 1 1 d . . .
H2W1 H 0.059(4) 0.207(4) 0.552(3) 0.018(13) Uiso 1 1 d . . .
H1W1 H -0.037(4) 0.213(5) 0.524(3) 0.017(15) Uiso 1 1 d . . .
H1W2 H -0.218(6) -0.213(6) 0.859(4) 0.05(2) Uiso 1 1 d . . .
H2W2 H -0.167(8) -0.283(9) 0.813(7) 0.11(4) Uiso 1 1 d . . .

loop_
_atom_site_aniso_label
_atom_site_aniso_U_11
_atom_site_aniso_U_22
_atom_site_aniso_U_33
_atom_site_aniso_U_23
_atom_site_aniso_U_13
_atom_site_aniso_U_12
Co1 0.0168(5) 0.0233(5) 0.0218(5) -0.0021(4) 0.0127(4) -0.0014(3)
Cl1 0.70(3) 0.253(11) 0.451(18) 0.125(12) 0.33(2) 0.062(14)
O1 0.032(2) 0.0178(18) 0.061(3) 0.0041(17) 0.0210(19) 0.0088(15)
O2 0.050(3) 0.042(2) 0.0125(17) 0.0001(16) -0.0003(17) -0.0107(19)
O3 0.0156(17) 0.033(2) 0.0297(19) 0.0109(16) 0.0087(15) -0.0007(14)
O4 0.0300(19) 0.0214(17) 0.0175(17) 0.0041(13) 0.0097(15) -0.0076(14)
O5 0.050(3) 0.102(4) 0.042(3) 0.003(3) 0.008(2) -0.013(3)
OW1 0.0169(19) 0.028(2) 0.033(2) -0.0037(16) 0.0118(18) 0.0022(16)
OW2 0.040(3) 0.041(3) 0.053(3) 0.012(2) -0.002(2) -0.001(2)
N1 0.017(2) 0.029(2) 0.023(2) -0.0024(17) 0.0109(17) -0.0019(17)
N2 0.023(2) 0.028(2) 0.023(2) -0.0030(17) 0.0138(18) 0.0026(17)
N3 0.019(2) 0.023(2) 0.020(2) -0.0031(16) 0.0110(17) 0.0006(16)
N4 0.018(2) 0.024(2) 0.022(2) -0.0009(16) 0.0115(17) -0.0029(16)
N5 0.022(2) 0.026(2) 0.025(2) -0.0003(17) 0.0150(18) -0.0027(17)
N6 0.023(2) 0.026(2) 0.027(2) -0.0001(17) 0.0144(18) -0.0002(17)
N7 0.024(2) 0.039(3) 0.029(3) 0.010(2) 0.010(2) -0.001(2)
N9 0.034(3) 0.043(3) 0.041(3) 0.003(2) 0.013(2) 0.003(2)
C1 0.021(2) 0.025(2) 0.024(3) -0.001(2) 0.014(2) 0.001(2)
C2 0.028(3) 0.027(3) 0.034(3) 0.002(2) 0.017(2) 0.007(2)
C3 0.041(3) 0.028(3) 0.033(3) 0.006(2) 0.022(3) 0.010(2)
C4 0.023(3) 0.027(3) 0.025(3) -0.001(2) 0.016(2) -0.003(2)
C5 0.022(3) 0.027(3) 0.031(3) 0.003(2) 0.015(2) 0.008(2)
C6 0.024(3) 0.027(3) 0.028(3) 0.001(2) 0.014(2) 0.002(2)
C7 0.024(2) 0.023(2) 0.022(3) -0.003(2) 0.013(2) -0.001(2)
C8 0.025(3) 0.024(2) 0.024(3) -0.002(2) 0.009(2) -0.001(2)
C9 0.022(3) 0.030(3) 0.021(3) 0.001(2) 0.010(2) 0.002(2)
C10 0.022(2) 0.022(2) 0.030(3) 0.001(2) 0.016(2) -0.0007(19)
C11 0.019(2) 0.023(2) 0.027(3) 0.001(2) 0.011(2) -0.0013(19)
C12 0.023(2) 0.023(2) 0.026(3) 0.002(2) 0.016(2) 0.002(2)
C13 0.020(2) 0.020(2) 0.031(3) 0.003(2) 0.015(2) 0.0003(19)
C14 0.020(2) 0.021(2) 0.025(3) -0.0001(19) 0.011(2) 0.0000(19)
C15 0.025(3) 0.020(2) 0.027(3) 0.002(2) 0.014(2) 0.002(2)
C16 0.021(2) 0.016(2) 0.028(3) 0.0009(19) 0.013(2) 0.0005(18)
C17 0.018(2) 0.019(2) 0.027(3) 0.0015(19) 0.010(2) -0.0010(18)
C18 0.023(2) 0.024(2) 0.018(2) 0.0013(19) 0.011(2) 0.003(2)
C19 0.020(2) 0.021(2) 0.021(3) -0.0002(19) 0.012(2) 0.0014(19)
C20 0.022(3) 0.021(2) 0.024(3) 0.0014(19) 0.014(2) 0.0021(19)
N8 0.018(2) 0.025(2) 0.017(2) -0.0010(16) 0.0094(16) -0.0011(16)
C22 0.045(4) 0.096(6) 0.063(5) -0.027(4) 0.027(4) -0.007(4)
C23 0.038(4) 0.049(4) 0.050(4) -0.009(3) 0.016(3) -0.001(3)
C24 0.044(4) 0.066(5) 0.037(4) 0.006(3) 0.012(3) -0.003(3)

loop_
_atom_type_symbol
_atom_type_description
_atom_type_scat_dispersion_real
_atom_type_scat_dispersion_imag
_atom_type_scat_source
C C 0.0033 0.0016 'International Tables Vol C Tables 4.2.6.8 and 6.1.1.4'
H H 0.0000 0.0000 'International Tables Vol C Tables 4.2.6.8 and 6.1.1.4'
N N 0.0061 0.0033 'International Tables Vol C Tables 4.2.6.8 and 6.1.1.4'
O O 0.0106 0.0060 'International Tables Vol C Tables 4.2.6.8 and 6.1.1.4'
Co Co 0.3494 0.9721 'International Tables Vol C Tables 4.2.6.8 and 6.1.1.4'
Cl Cl 0.1484 0.1585 'International Tables Vol C Tables 4.2.6.8 and 6.1.1.4'

loop_
_geom_angle_atom_site_label_1
_geom_angle_atom_site_label_2
_geom_angle_atom_site_label_3
_geom_angle
_geom_angle_site_symmetry_1
_geom_angle_site_symmetry_3
_geom_angle_publ_flag
OW1 Co1 OW1 180.0 . 3_556 ?
OW1 Co1 N3 86.41(15) . 3_556 ?
OW1 Co1 N3 93.59(15) 3_556 3_556 ?
OW1 Co1 N3 93.59(15) . . ?
OW1 Co1 N3 86.41(15) 3_556 . ?
N3 Co1 N3 180.0 3_556 . ?
OW1 Co1 N1 88.41(15) . 3_556 ?
OW1 Co1 N1 91.59(15) 3_556 3_556 ?
N3 Co1 N1 88.38(15) 3_556 3_556 ?
N3 Co1 N1 91.62(15) . 3_556 ?
OW1 Co1 N1 91.59(15) . . ?
OW1 Co1 N1 88.41(15) 3_556 . ?
N3 Co1 N1 91.62(15) 3_556 . ?
N3 Co1 N1 88.38(15) . . ?
N1 Co1 N1 180.000(1) 3_556 . ?
O2 Cl1 O3 115.3(10) . . ?
O2 Cl1 O1 110.0(11) . . ?
O3 Cl1 O1 108.9(10) . . ?
O2 Cl1 O4 108.1(9) . . ?
O3 Cl1 O4 108.7(10) . . ?
O1 Cl1 O4 105.4(9) . . ?
C1 N1 C2 105.6(4) . . ?
C1 N1 Co1 125.4(3) . . ?
C2 N1 Co1 126.9(3) . . ?
C1 N2 C3 107.0(4) . . ?
C1 N2 C4 126.5(4) . . ?
C3 N2 C4 126.5(4) . . ?
C12 N3 C10 105.5(4) . . ?
C12 N3 Co1 124.3(3) . . ?
C10 N3 Co1 129.7(3) . . ?
C12 N4 C11 107.4(4) . . ?
C12 N4 C13 126.7(4) . . ?
C11 N4 C13 125.9(4) . . ?
C20 N5 N6 107.5(4) . . ?
C19 N6 N5 107.4(4) . . ?
C24 N9 C23 122.7(5) . . ?
C24 N9 C22 120.6(6) . . ?
C23 N9 C22 116.7(5) . . ?
N1 C1 N2 111.6(4) . . ?
C3 C2 N1 109.6(4) . . ?
C2 C3 N2 106.2(5) . . ?
C9 C4 C5 121.5(4) . . ?
C9 C4 N2 119.6(4) . . ?
C5 C4 N2 118.8(4) . . ?
C6 C5 C4 118.1(5) . . ?
C5 C6 C7 121.3(5) . . ?
C8 C7 C6 119.6(4) . . ?
C8 C7 C19 122.7(4) . 2_456 ?
C6 C7 C19 117.6(4) . 2_456 ?
C7 C8 C9 120.3(5) . . ?
C8 C9 C4 119.1(5) . . ?
C11 C10 N3 110.3(4) . . ?
C10 C11 N4 105.5(4) . . ?
N3 C12 N4 111.3(4) . . ?
C18 C13 C14 120.4(4) . . ?
C18 C13 N4 119.5(4) . . ?
C14 C13 N4 120.1(4) . . ?
C13 C14 C15 119.9(5) . . ?
C16 C15 C14 120.1(5) . . ?
C15 C16 C17 119.2(4) . . ?
C15 C16 C20 123.3(4) . . ?
C17 C16 C20 117.4(4) . . ?
C18 C17 C16 120.6(4) . . ?
C13 C18 C17 119.8(4) . . ?
N6 C19 N8 109.5(4) . . ?
N6 C19 C7 124.3(4) . 2_446 ?
N8 C19 C7 126.2(4) . 2_446 ?
N5 C20 N8 109.9(4) . . ?
N5 C20 C16 124.4(4) . . ?
N8 C20 C16 125.7(4) . . ?
C19 N8 C20 105.6(4) . . ?
C19 N8 N7 129.3(4) . . ?
C20 N8 N7 124.6(4) . . ?
O5 C24 N9 124.8(6) . . ?

loop_
_geom_bond_atom_site_label_1
_geom_bond_atom_site_label_2
_geom_bond_distance
_geom_bond_site_symmetry_2
_geom_bond_publ_flag
Co1 OW1 2.108(4) . ?
Co1 OW1 2.108(4) 3_556 ?
Co1 N3 2.127(4) 3_556 ?
Co1 N3 2.127(4) . ?
Co1 N1 2.140(4) 3_556 ?
Co1 N1 2.140(4) . ?
Cl1 O2 1.362(15) . ?
Cl1 O3 1.370(16) . ?
Cl1 O1 1.436(13) . ?
Cl1 O4 1.448(10) . ?
O5 C24 1.215(8) . ?
N1 C1 1.314(6) . ?
N1 C2 1.381(7) . ?
N2 C1 1.348(6) . ?
N2 C3 1.377(7) . ?
N2 C4 1.432(6) . ?
N3 C12 1.326(6) . ?
N3 C10 1.368(7) . ?
N4 C12 1.343(6) . ?
N4 C11 1.381(6) . ?
N4 C13 1.428(6) . ?
N5 C20 1.302(6) . ?
N5 N6 1.389(5) . ?
N6 C19 1.319(6) . ?
N7 N8 1.403(6) . ?
N9 C24 1.323(8) . ?
N9 C23 1.451(8) . ?
N9 C22 1.453(8) . ?
C2 C3 1.353(7) . ?
C4 C9 1.386(7) . ?
C4 C5 1.393(7) . ?
C5 C6 1.371(7) . ?
C6 C7 1.395(7) . ?
C7 C8 1.377(7) . ?
C7 C19 1.476(6) 2_456 ?
C8 C9 1.382(7) . ?
C10 C11 1.360(7) . ?
C13 C18 1.377(7) . ?
C13 C14 1.380(7) . ?
C14 C15 1.389(7) . ?
C15 C16 1.386(7) . ?
C16 C17 1.390(7) . ?
C16 C20 1.470(6) . ?
C17 C18 1.380(6) . ?
C19 N8 1.362(6) . ?
C19 C7 1.476(6) 2_446 ?
C20 N8 1.371(6) . ?

loop_
_geom_torsion_atom_site_label_1
_geom_torsion_atom_site_label_2
_geom_torsion_atom_site_label_3
_geom_torsion_atom_site_label_4
_geom_torsion
_geom_torsion_site_symmetry_1
_geom_torsion_site_symmetry_2
_geom_torsion_site_symmetry_3
_geom_torsion_site_symmetry_4
_geom_torsion_publ_flag
OW1 Co1 N1 C1 26.8(4) . . . . ?
OW1 Co1 N1 C1 -153.2(4) 3_556 . . . ?
N3 Co1 N1 C1 113.3(4) 3_556 . . . ?
N3 Co1 N1 C1 -66.7(4) . . . . ?
N1 Co1 N1 C1 -118(41) 3_556 . . . ?
OW1 Co1 N1 C2 -172.0(4) . . . . ?
OW1 Co1 N1 C2 8.0(4) 3_556 . . . ?
N3 Co1 N1 C2 -85.5(4) 3_556 . . . ?
N3 Co1 N1 C2 94.5(4) . . . . ?
N1 Co1 N1 C2 43(42) 3_556 . . . ?
OW1 Co1 N3 C12 -113.9(4) . . . . ?
OW1 Co1 N3 C12 66.1(4) 3_556 . . . ?
N3 Co1 N3 C12 44(100) 3_556 . . . ?
N1 Co1 N3 C12 157.6(4) 3_556 . . . ?
N1 Co1 N3 C12 -22.4(4) . . . . ?
OW1 Co1 N3 C10 75.1(4) . . . . ?
OW1 Co1 N3 C10 -104.9(4) 3_556 . . . ?
N3 Co1 N3 C10 -127(100) 3_556 . . . ?
N1 Co1 N3 C10 -13.4(4) 3_556 . . . ?
N1 Co1 N3 C10 166.6(4) . . . . ?
C20 N5 N6 C19 0.9(5) . . . . ?
C2 N1 C1 N2 -0.3(6) . . . . ?
Co1 N1 C1 N2 164.2(3) . . . . ?
C3 N2 C1 N1 0.5(6) . . . . ?
C4 N2 C1 N1 -177.5(4) . . . . ?
C1 N1 C2 C3 0.0(6) . . . . ?
Co1 N1 C2 C3 -164.2(4) . . . . ?
N1 C2 C3 N2 0.3(6) . . . . ?
C1 N2 C3 C2 -0.5(6) . . . . ?
C4 N2 C3 C2 177.6(5) . . . . ?
C1 N2 C4 C9 37.8(7) . . . . ?
C3 N2 C4 C9 -139.9(5) . . . . ?
C1 N2 C4 C5 -144.4(5) . . . . ?
C3 N2 C4 C5 38.0(7) . . . . ?
C9 C4 C5 C6 0.9(8) . . . . ?
N2 C4 C5 C6 -176.9(4) . . . . ?
C4 C5 C6 C7 -0.6(8) . . . . ?
C5 C6 C7 C8 -0.3(7) . . . . ?
C5 C6 C7 C19 -177.3(5) . . . 2_456 ?
C6 C7 C8 C9 0.9(7) . . . . ?
C19 C7 C8 C9 177.7(4) 2_456 . . . ?
C7 C8 C9 C4 -0.6(7) . . . . ?
C5 C4 C9 C8 -0.4(7) . . . . ?
N2 C4 C9 C8 177.5(4) . . . . ?
C12 N3 C10 C11 0.2(5) . . . . ?
Co1 N3 C10 C11 172.4(3) . . . . ?
N3 C10 C11 N4 -0.2(5) . . . . ?
C12 N4 C11 C10 0.2(5) . . . . ?
C13 N4 C11 C10 179.9(4) . . . . ?
C10 N3 C12 N4 -0.1(5) . . . . ?
Co1 N3 C12 N4 -172.9(3) . . . . ?
C11 N4 C12 N3 0.0(5) . . . . ?
C13 N4 C12 N3 -179.8(4) . . . . ?
C12 N4 C13 C18 -148.0(5) . . . . ?
C11 N4 C13 C18 32.3(7) . . . . ?
C12 N4 C13 C14 33.1(7) . . . . ?
C11 N4 C13 C14 -146.5(5) . . . . ?
C18 C13 C14 C15 0.3(7) . . . . ?
N4 C13 C14 C15 179.1(4) . . . . ?
C13 C14 C15 C16 -1.3(7) . . . . ?
C14 C15 C16 C17 1.9(7) . . . . ?
C14 C15 C16 C20 -174.7(4) . . . . ?
C15 C16 C17 C18 -1.6(7) . . . . ?
C20 C16 C17 C18 175.3(4) . . . . ?
C14 C13 C18 C17 0.1(7) . . . . ?
N4 C13 C18 C17 -178.8(4) . . . . ?
C16 C17 C18 C13 0.6(7) . . . . ?
N5 N6 C19 N8 -0.5(5) . . . . ?
N5 N6 C19 C7 178.7(4) . . . 2_446 ?
N6 N5 C20 N8 -1.0(5) . . . . ?
N6 N5 C20 C16 -179.4(4) . . . . ?
C15 C16 C20 N5 146.7(5) . . . . ?
C17 C16 C20 N5 -30.0(7) . . . . ?
C15 C16 C20 N8 -31.4(7) . . . . ?
C17 C16 C20 N8 151.9(5) . . . . ?
N6 C19 N8 C20 -0.1(5) . . . . ?
C7 C19 N8 C20 -179.3(4) 2_446 . . . ?
N6 C19 N8 N7 -172.0(5) . . . . ?
C7 C19 N8 N7 8.8(8) 2_446 . . . ?
N5 C20 N8 C19 0.7(5) . . . . ?
C16 C20 N8 C19 179.1(4) . . . . ?
N5 C20 N8 N7 173.1(5) . . . . ?
C16 C20 N8 N7 -8.5(8) . . . . ?
C23 N9 C24 O5 176.7(7) . . . . ?
C22 N9 C24 O5 -2.4(11) . . . . ?
